data_1528187
loop_
_publ_author_name
'Weiss, J.'
'Appel, R.'
'Ruppert, I.'

_publ_section_title
;
 Die Kristall- und Molekuelstruktur von S3 N5 P F2
;
_journal_name_full 'Zeitschrift fuer Anorganische und Allgemeine Chemie'
_journal_page_first 329
_journal_page_last 336
_journal_volume 406
_journal_year 1974
_chemical_formula_sum 'F2 N5 P S3'
_chemical_name_systematic 'S3 N5 P F2'
_space_group_IT_number 160
_symmetry_space_group_name_Hall 'R 3 -2"'
_symmetry_space_group_name_H-M 'R 3 m :H'
_cell_angle_alpha 90
_cell_angle_beta 90
_cell_angle_gamma 120
_cell_formula_units_Z 9
_cell_length_a 18.91
_cell_length_b 18.91
_cell_length_c 5.302
_cell_volume 1641.925
_citation_journal_id_ASTM ZAACAB
_cod_data_source_file Weiss_ZAACAB_1974_1957.cif
_cod_data_source_block F2N5P1S3
_cod_original_formula_sum 'F2 N5 P1 S3'
_cod_database_code 1528187

loop_
_symmetry_equiv_pos_as_xyz
x,y,z
-y,x-y,z
-x+y,-x,z
-y,-x,z
x,x-y,z
-x+y,y,z
x+2/3,y+1/3,z+1/3
-y+2/3,x-y+1/3,z+1/3
-x+y+2/3,-x+1/3,z+1/3
-y+2/3,-x+1/3,z+1/3
x+2/3,x-y+1/3,z+1/3
-x+y+2/3,y+1/3,z+1/3
x+1/3,y+2/3,z+2/3
-y+1/3,x-y+2/3,z+2/3
-x+y+1/3,-x+2/3,z+2/3
-y+1/3,-x+2/3,z+2/3
x+1/3,x-y+2/3,z+2/3
-x+y+1/3,y+2/3,z+2/3

loop_
_atom_site_label
_atom_site_type_symbol
_atom_site_fract_x
_atom_site_fract_y
_atom_site_fract_z
_atom_site_occupancy
_atom_site_U_iso_or_equiv
N1 N-3 0.0745 0.2891 0.1104 1 0.0
S1 S+4 0.1034 0.3521 0.363 1 0.0
N3 N-3 0.167 0.334 0.5154 1 0.0
F1 F-1 0.283 0.566 0.312 1 0.0
S2 S+4 0.1276 0.2552 0 1 0.0
P1 P+5 0.2425 0.485 0.181 1 0.0
N2 N-3 0.1489 0.4407 0.2384 1 0.0
F2 F-1 0.2565 0.513 -0.0939 1 0.0
